data_7109226
loop_
_publ_author_name
'Tetsuya Fukuda'
'Hisako Hashimoto'
'Hiromi Tobita'

_publ_section_title
;
 Reactions of a tungsten-germylyne complex with alcohols and arylaldehydes
;
_journal_name_full Chem.Commun.
_journal_page_first 4232
_journal_paper_doi 10.1039/c2cc37126j
_journal_volume 49
_journal_year 2013
_chemical_formula_moiety 'C36 H54 Ge O4 Si3 W'
_chemical_formula_sum 'C36 H54 Ge O4 Si3 W'
_chemical_formula_weight 891.50
_chemical_name_systematic
;
?
;
_space_group_IT_number 14
_symmetry_cell_setting monoclinic
_symmetry_space_group_name_Hall '-P 2ybc'
_symmetry_space_group_name_H-M 'P 1 21/c 1'
_atom_sites_solution_hydrogens geom
_atom_sites_solution_primary direct
_atom_sites_solution_secondary difmap
_audit_creation_method SHELXL-97
_cell_angle_alpha 90.00
_cell_angle_beta 100.4778(14)
_cell_angle_gamma 90.00
_cell_formula_units_Z 4
_cell_length_a 8.9737(6)
_cell_length_b 25.6747(16)
_cell_length_c 16.6602(10)
_cell_measurement_reflns_used 28563
_cell_measurement_temperature 150(2)
_cell_measurement_theta_max 27.45
_cell_measurement_theta_min 1.47
_cell_volume 3774.5(4)
_computing_cell_refinement PROCESS-AUTO
_computing_data_collection PROCESS-AUTO
_computing_data_reduction 'teXsan Ver. 1.11'
_computing_molecular_graphics ORTEP
_computing_structure_refinement 'SHELXL-97 (Sheldrick, 1997)'
_computing_structure_solution 'SHELXS-97 (Sheldrick, 1990)'
_diffrn_ambient_temperature 150(2)
_diffrn_detector_area_resol_mean 10.00
_diffrn_measured_fraction_theta_full 0.993
_diffrn_measured_fraction_theta_max 0.993
_diffrn_measurement_device_type 'Rigaku RAXIS-RAPID Imaging Plate'
_diffrn_measurement_method \w
_diffrn_radiation_monochromator graphite
_diffrn_radiation_source 'fine-focus sealed tube'
_diffrn_radiation_type MoK\a
_diffrn_radiation_wavelength 0.71069
_diffrn_reflns_av_R_equivalents 0.0932
_diffrn_reflns_av_sigmaI/netI 0.0633
_diffrn_reflns_limit_h_max 11
_diffrn_reflns_limit_h_min -11
_diffrn_reflns_limit_k_max 33
_diffrn_reflns_limit_k_min -33
_diffrn_reflns_limit_l_max 20
_diffrn_reflns_limit_l_min -21
_diffrn_reflns_number 28563
_diffrn_reflns_theta_full 27.45
_diffrn_reflns_theta_max 27.45
_diffrn_reflns_theta_min 1.47
_exptl_absorpt_coefficient_mu 3.973
_exptl_absorpt_correction_T_max 0.4752
_exptl_absorpt_correction_T_min 0.4367
_exptl_absorpt_correction_type integration
_exptl_absorpt_process_details 'NUMABS (Higashi, 1999)'
_exptl_crystal_colour red
_exptl_crystal_density_diffrn 1.569
_exptl_crystal_density_method 'not measured'
_exptl_crystal_description block
_exptl_crystal_F_000 1800
_exptl_crystal_size_max 0.25
_exptl_crystal_size_mid 0.22
_exptl_crystal_size_min 0.22
_refine_diff_density_max 1.991
_refine_diff_density_min -1.500
_refine_diff_density_rms 0.308
_refine_ls_extinction_method none
_refine_ls_goodness_of_fit_ref 1.146
_refine_ls_hydrogen_treatment constr
_refine_ls_matrix_type full
_refine_ls_number_parameters 421
_refine_ls_number_reflns 8588
_refine_ls_number_restraints 0
_refine_ls_restrained_S_all 1.146
_refine_ls_R_factor_all 0.0637
_refine_ls_R_factor_gt 0.0492
_refine_ls_shift/su_max 0.001
_refine_ls_shift/su_mean 0.000
_refine_ls_structure_factor_coef Fsqd
_refine_ls_weighting_details 'calc w=1/[\s^2^(Fo^2^)+(0.0575P)^2^+16.1615P] where P=(Fo^2^+2Fc^2^)/3'
_refine_ls_weighting_scheme calc
_refine_ls_wR_factor_gt 0.1157
_refine_ls_wR_factor_ref 0.1256
_reflns_number_gt 7312
_reflns_number_total 8588
_reflns_threshold_expression >2sigma(I)
_cod_data_source_file c2cc37126j.txt
_cod_data_source_block tf048
_cod_original_sg_symbol_H-M P21/c
_cod_database_code 7109226

loop_
_symmetry_equiv_pos_as_xyz
'x, y, z'
'-x, y+1/2, -z+1/2'
'-x, -y, -z'
'x, -y-1/2, z-1/2'

loop_
_atom_site_label
_atom_site_type_symbol
_atom_site_fract_x
_atom_site_fract_y
_atom_site_fract_z
_atom_site_U_iso_or_equiv
_atom_site_adp_type
_atom_site_occupancy
_atom_site_symmetry_multiplicity
_atom_site_calc_flag
_atom_site_refinement_flags
W1 W 0.09707(2) 0.174644(8) 0.364078(13) 0.01251(8) Uani 1 1 d .
Ge1 Ge 0.06536(6) 0.09205(2) 0.26917(3) 0.01253(13) Uani 1 1 d .
C1 C 0.2111(7) 0.1721(2) 0.2590(4) 0.0156(11) Uani 1 1 d .
O1 O 0.2162(5) 0.12792(15) 0.2215(2) 0.0159(8) Uani 1 1 d .
C2 C 0.2971(6) 0.2134(2) 0.2229(4) 0.0171(11) Uani 1 1 d .
C3 C 0.3120(7) 0.2639(2) 0.2535(4) 0.0222(13) Uani 1 1 d .
H3 H 0.2669 0.2729 0.2990 0.027 Uiso 1 1 calc R
C4 C 0.3921(8) 0.3014(3) 0.2184(4) 0.0283(14) Uani 1 1 d .
H4 H 0.4023 0.3357 0.2401 0.034 Uiso 1 1 calc R
C5 C 0.4566(8) 0.2885(3) 0.1521(4) 0.0276(14) Uani 1 1 d .
H5 H 0.5115 0.3140 0.1283 0.033 Uiso 1 1 calc R
C6 C 0.4421(7) 0.2385(3) 0.1199(4) 0.0249(13) Uani 1 1 d .
H6 H 0.4862 0.2300 0.0739 0.030 Uiso 1 1 calc R
C7 C 0.3629(7) 0.2010(3) 0.1554(4) 0.0205(12) Uani 1 1 d .
H7 H 0.3533 0.1667 0.1336 0.025 Uiso 1 1 calc R
C8 C -0.1024(6) 0.1408(2) 0.1311(4) 0.0177(11) Uani 1 1 d .
H8 H -0.0140 0.1426 0.1033 0.021 Uiso 1 1 calc R
H8A H -0.1013 0.1723 0.1654 0.021 Uiso 1 1 calc R
O2 O -0.0894(5) 0.09650(16) 0.1810(2) 0.0166(8) Uani 1 1 d .
C9 C -0.2459(7) 0.1402(2) 0.0679(3) 0.0176(11) Uani 1 1 d .
C10 C -0.2606(8) 0.1756(2) 0.0026(4) 0.0225(13) Uani 1 1 d .
H10 H -0.1824 0.2001 -0.0004 0.027 Uiso 1 1 calc R
C11 C -0.3901(8) 0.1748(3) -0.0578(4) 0.0241(13) Uani 1 1 d .
H11 H -0.4002 0.1988 -0.1019 0.029 Uiso 1 1 calc R
C12 C -0.5045(7) 0.1390(3) -0.0539(4) 0.0270(14) Uani 1 1 d .
H12 H -0.5918 0.1381 -0.0958 0.032 Uiso 1 1 calc R
C13 C -0.4918(7) 0.1051(3) 0.0100(4) 0.0259(14) Uani 1 1 d .
H13 H -0.5711 0.0811 0.0131 0.031 Uiso 1 1 calc R
C14 C -0.3624(7) 0.1056(3) 0.0709(4) 0.0238(13) Uani 1 1 d .
H14 H -0.3544 0.0817 0.1150 0.029 Uiso 1 1 calc R
C15 C 0.3058(7) 0.1956(3) 0.4075(4) 0.0203(12) Uani 1 1 d .
O3 O 0.4275(5) 0.2077(2) 0.4355(3) 0.0312(11) Uani 1 1 d .
C16 C 0.1654(8) 0.1243(3) 0.4515(4) 0.0238(13) Uani 1 1 d .
O4 O 0.2034(7) 0.1009(2) 0.5111(3) 0.0390(13) Uani 1 1 d .
C17 C -0.0848(6) 0.2426(2) 0.3224(4) 0.0159(11) Uani 1 1 d .
C18 C 0.0114(7) 0.2568(2) 0.3974(4) 0.0176(11) Uani 1 1 d .
C19 C -0.0106(7) 0.2198(2) 0.4584(3) 0.0171(11) Uani 1 1 d .
C20 C -0.1235(6) 0.1835(2) 0.4216(4) 0.0178(12) Uani 1 1 d .
C21 C -0.1685(7) 0.1972(2) 0.3373(4) 0.0168(11) Uani 1 1 d .
C22 C -0.1108(8) 0.2755(3) 0.2469(4) 0.0248(13) Uani 1 1 d .
H22 H -0.1670 0.2553 0.2013 0.037 Uiso 1 1 calc R
H22A H -0.0130 0.2862 0.2340 0.037 Uiso 1 1 calc R
H22B H -0.1694 0.3064 0.2560 0.037 Uiso 1 1 calc R
C23 C 0.1006(8) 0.3062(3) 0.4141(4) 0.0263(14) Uani 1 1 d .
H23 H 0.0480 0.3299 0.4457 0.039 Uiso 1 1 calc R
H23A H 0.1106 0.3227 0.3623 0.039 Uiso 1 1 calc R
H23B H 0.2014 0.2982 0.4453 0.039 Uiso 1 1 calc R
C24 C 0.0516(8) 0.2229(3) 0.5488(4) 0.0246(13) Uani 1 1 d .
H24 H 0.1475 0.2421 0.5577 0.037 Uiso 1 1 calc R
H24A H 0.0688 0.1877 0.5711 0.037 Uiso 1 1 calc R
H24B H -0.0213 0.2410 0.5762 0.037 Uiso 1 1 calc R
C25 C -0.1981(8) 0.1426(3) 0.4648(4) 0.0257(14) Uani 1 1 d .
H25 H -0.2926 0.1563 0.4780 0.039 Uiso 1 1 calc R
H25A H -0.1300 0.1326 0.5154 0.039 Uiso 1 1 calc R
H25B H -0.2203 0.1120 0.4295 0.039 Uiso 1 1 calc R
C26 C -0.3010(7) 0.1731(3) 0.2815(4) 0.0252(14) Uani 1 1 d .
H26 H -0.3954 0.1842 0.2979 0.038 Uiso 1 1 calc R
H26A H -0.2929 0.1350 0.2850 0.038 Uiso 1 1 calc R
H26B H -0.3009 0.1841 0.2252 0.038 Uiso 1 1 calc R
C27 C 0.1179(6) 0.0165(2) 0.2619(3) 0.0122(10) Uani 1 1 d .
Si1 Si -0.0679(2) -0.02042(7) 0.25607(11) 0.0198(3) Uani 1 1 d .
Si2 Si 0.2613(2) -0.00238(7) 0.35662(11) 0.0226(4) Uani 1 1 d .
Si3 Si 0.2045(2) 0.00474(7) 0.16677(11) 0.0213(3) Uani 1 1 d .
C28 C -0.1897(8) 0.0126(3) 0.3215(4) 0.0279(14) Uani 1 1 d .
H28 H -0.2385 0.0431 0.2928 0.042 Uiso 1 1 calc R
H28A H -0.1266 0.0235 0.3730 0.042 Uiso 1 1 calc R
H28B H -0.2675 -0.0118 0.3327 0.042 Uiso 1 1 calc R
C29 C -0.0429(9) -0.0901(2) 0.2919(5) 0.0302(15) Uani 1 1 d .
H29 H -0.1411 -0.1078 0.2814 0.045 Uiso 1 1 calc R
H29A H -0.0017 -0.0907 0.3505 0.045 Uiso 1 1 calc R
H29B H 0.0273 -0.1078 0.2623 0.045 Uiso 1 1 calc R
C30 C -0.1844(8) -0.0254(3) 0.1512(4) 0.0278(14) Uani 1 1 d .
H30 H -0.2862 -0.0379 0.1548 0.042 Uiso 1 1 calc R
H30A H -0.1363 -0.0499 0.1187 0.042 Uiso 1 1 calc R
H30B H -0.1916 0.0089 0.1251 0.042 Uiso 1 1 calc R
C31 C 0.1671(10) -0.0107(3) 0.4478(4) 0.0345(17) Uani 1 1 d .
H31 H 0.1091 0.0207 0.4551 0.052 Uiso 1 1 calc R
H31A H 0.2445 -0.0165 0.4966 0.052 Uiso 1 1 calc R
H31B H 0.0987 -0.0408 0.4392 0.052 Uiso 1 1 calc R
C32 C 0.4175(7) 0.0475(3) 0.3825(4) 0.0262(14) Uani 1 1 d .
H32 H 0.4547 0.0475 0.4416 0.039 Uiso 1 1 calc R
H32A H 0.3781 0.0821 0.3652 0.039 Uiso 1 1 calc R
H32B H 0.5008 0.0387 0.3542 0.039 Uiso 1 1 calc R
C33 C 0.3596(9) -0.0664(3) 0.3459(5) 0.042(2) Uani 1 1 d .
H33 H 0.4366 -0.0726 0.3948 0.063 Uiso 1 1 calc R
H33A H 0.4082 -0.0652 0.2978 0.063 Uiso 1 1 calc R
H33B H 0.2850 -0.0947 0.3397 0.063 Uiso 1 1 calc R
C34 C 0.1154(8) 0.0432(3) 0.0743(4) 0.0234(13) Uani 1 1 d .
H34 H 0.1408 0.0802 0.0831 0.035 Uiso 1 1 calc R
H34A H 0.0051 0.0389 0.0653 0.035 Uiso 1 1 calc R
H34B H 0.1539 0.0307 0.0264 0.035 Uiso 1 1 calc R
C35 C 0.1901(9) -0.0658(3) 0.1360(4) 0.0299(15) Uani 1 1 d .
H35 H 0.0837 -0.0747 0.1159 0.045 Uiso 1 1 calc R
H35A H 0.2301 -0.0876 0.1834 0.045 Uiso 1 1 calc R
H35B H 0.2490 -0.0718 0.0928 0.045 Uiso 1 1 calc R
C36 C 0.4107(8) 0.0220(3) 0.1824(4) 0.0275(14) Uani 1 1 d .
H36 H 0.4494 0.0151 0.1321 0.041 Uiso 1 1 calc R
H36A H 0.4669 0.0010 0.2268 0.041 Uiso 1 1 calc R
H36B H 0.4236 0.0590 0.1963 0.041 Uiso 1 1 calc R

loop_
_atom_site_aniso_label
_atom_site_aniso_U_11
_atom_site_aniso_U_22
_atom_site_aniso_U_33
_atom_site_aniso_U_23
_atom_site_aniso_U_13
_atom_site_aniso_U_12
W1 0.01257(12) 0.01181(12) 0.01285(12) -0.00120(8) 0.00154(8) 0.00077(8)
Ge1 0.0129(3) 0.0121(3) 0.0127(3) -0.0008(2) 0.0027(2) -0.0004(2)
C1 0.014(3) 0.014(3) 0.017(3) 0.001(2) -0.001(2) 0.000(2)
O1 0.0173(19) 0.0122(18) 0.0187(19) -0.0028(15) 0.0045(16) -0.0003(16)
C2 0.011(2) 0.019(3) 0.019(3) 0.003(2) 0.000(2) -0.003(2)
C3 0.024(3) 0.021(3) 0.024(3) 0.001(2) 0.009(2) -0.004(2)
C4 0.030(3) 0.018(3) 0.036(4) 0.001(3) 0.005(3) -0.005(3)
C5 0.024(3) 0.028(3) 0.032(3) 0.013(3) 0.006(3) -0.003(3)
C6 0.022(3) 0.035(4) 0.019(3) 0.006(3) 0.009(2) 0.002(3)
C7 0.017(3) 0.023(3) 0.022(3) -0.001(2) 0.004(2) 0.003(2)
C8 0.016(3) 0.018(3) 0.019(3) 0.006(2) 0.001(2) 0.001(2)
O2 0.018(2) 0.016(2) 0.0144(18) 0.0009(16) -0.0002(15) -0.0034(16)
C9 0.018(3) 0.021(3) 0.015(3) -0.003(2) 0.005(2) 0.003(2)
C10 0.027(3) 0.018(3) 0.022(3) -0.005(2) 0.003(2) 0.003(2)
C11 0.029(3) 0.029(3) 0.015(3) 0.005(2) 0.005(2) 0.007(3)
C12 0.017(3) 0.036(4) 0.025(3) -0.003(3) -0.003(2) 0.007(3)
C13 0.014(3) 0.031(4) 0.033(3) -0.001(3) 0.006(3) 0.001(3)
C14 0.021(3) 0.028(3) 0.023(3) 0.004(3) 0.003(2) -0.003(3)
C15 0.017(3) 0.022(3) 0.023(3) -0.005(2) 0.007(2) 0.002(2)
O3 0.016(2) 0.043(3) 0.032(3) -0.009(2) -0.0016(19) 0.000(2)
C16 0.026(3) 0.026(3) 0.018(3) -0.006(3) 0.001(2) 0.009(3)
O4 0.066(4) 0.027(3) 0.023(2) 0.007(2) 0.008(2) 0.017(3)
C17 0.014(3) 0.013(3) 0.021(3) 0.000(2) 0.004(2) 0.002(2)
C18 0.015(3) 0.015(3) 0.024(3) -0.001(2) 0.007(2) 0.005(2)
C19 0.019(3) 0.016(3) 0.018(3) -0.001(2) 0.005(2) 0.004(2)
C20 0.010(3) 0.023(3) 0.021(3) 0.002(2) 0.004(2) 0.008(2)
C21 0.015(3) 0.012(3) 0.022(3) 0.002(2) 0.001(2) 0.007(2)
C22 0.033(3) 0.020(3) 0.021(3) 0.005(2) 0.004(3) 0.007(3)
C23 0.028(3) 0.018(3) 0.036(4) -0.007(3) 0.013(3) -0.008(3)
C24 0.026(3) 0.027(3) 0.022(3) -0.007(3) 0.008(3) 0.001(3)
C25 0.023(3) 0.028(3) 0.029(3) 0.003(3) 0.010(3) -0.006(3)
C26 0.015(3) 0.030(3) 0.029(3) 0.000(3) 0.000(2) 0.002(3)
C27 0.013(2) 0.011(2) 0.014(2) -0.0008(19) 0.005(2) 0.000(2)
Si1 0.0213(8) 0.0167(8) 0.0225(8) -0.0014(6) 0.0064(7) -0.0019(6)
Si2 0.0256(9) 0.0202(8) 0.0213(8) 0.0012(7) 0.0021(7) 0.0063(7)
Si3 0.0219(8) 0.0216(8) 0.0220(8) -0.0038(7) 0.0081(7) 0.0016(7)
C28 0.026(3) 0.031(4) 0.030(3) -0.001(3) 0.014(3) 0.000(3)
C29 0.042(4) 0.014(3) 0.036(4) 0.006(3) 0.011(3) -0.004(3)
C30 0.024(3) 0.025(3) 0.032(3) -0.012(3) -0.002(3) -0.006(3)
C31 0.051(5) 0.034(4) 0.020(3) 0.005(3) 0.007(3) 0.002(3)
C32 0.020(3) 0.031(3) 0.024(3) -0.003(3) -0.005(2) 0.002(3)
C33 0.039(4) 0.030(4) 0.051(5) 0.003(4) -0.008(4) 0.020(3)
C34 0.032(3) 0.022(3) 0.017(3) -0.006(2) 0.005(2) 0.001(3)
C35 0.041(4) 0.022(3) 0.031(3) -0.008(3) 0.017(3) 0.000(3)
C36 0.025(3) 0.031(4) 0.031(3) -0.001(3) 0.016(3) -0.002(3)

loop_
_atom_type_symbol
_atom_type_description
_atom_type_scat_dispersion_real
_atom_type_scat_dispersion_imag
_atom_type_scat_source
C C 0.0033 0.0016 'International Tables Vol C Tables 4.2.6.8 and 6.1.1.4'
H H 0.0000 0.0000 'International Tables Vol C Tables 4.2.6.8 and 6.1.1.4'
O O 0.0106 0.0060 'International Tables Vol C Tables 4.2.6.8 and 6.1.1.4'
Ge Ge 0.1547 1.8001 'International Tables Vol C Tables 4.2.6.8 and 6.1.1.4'
Si Si 0.0817 0.0704 'International Tables Vol C Tables 4.2.6.8 and 6.1.1.4'
W W -0.8490 6.8722 'International Tables Vol C Tables 4.2.6.8 and 6.1.1.4'

loop_
_geom_angle_atom_site_label_1
_geom_angle_atom_site_label_2
_geom_angle_atom_site_label_3
_geom_angle
C15 W1 C16 76.0(3)
C15 W1 C1 75.4(2)
C16 W1 C1 116.5(2)
C15 W1 C19 95.8(2)
C16 W1 C19 86.5(2)
C1 W1 C19 151.5(2)
C15 W1 C18 89.9(2)
C16 W1 C18 119.3(2)
C1 W1 C18 116.0(2)
C19 W1 C18 35.9(2)
C15 W1 C20 129.8(2)
C16 W1 C20 86.3(2)
C1 W1 C20 151.4(2)
C19 W1 C20 35.7(2)
C18 W1 C20 58.8(2)
C15 W1 C17 117.4(2)
C16 W1 C17 142.9(2)
C1 W1 C17 100.5(2)
C19 W1 C17 59.0(2)
C18 W1 C17 35.0(2)
C20 W1 C17 58.1(2)
C15 W1 C21 148.0(2)
C16 W1 C21 117.4(2)
C1 W1 C21 116.7(2)
C19 W1 C21 58.8(2)
C18 W1 C21 58.2(2)
C20 W1 C21 34.9(2)
C17 W1 C21 34.58(19)
C15 W1 Ge1 115.86(18)
C16 W1 Ge1 84.24(18)
C1 W1 Ge1 60.58(15)
C19 W1 Ge1 143.47(15)
C18 W1 Ge1 149.66(15)
C20 W1 Ge1 108.35(15)
C17 W1 Ge1 114.72(14)
C21 W1 Ge1 95.01(14)
O2 Ge1 O1 97.29(18)
O2 Ge1 C27 99.4(2)
O1 Ge1 C27 104.30(19)
O2 Ge1 C1 103.17(18)
O1 Ge1 C1 31.60(18)
C27 Ge1 C1 132.1(2)
O2 Ge1 W1 114.52(13)
O1 Ge1 W1 81.66(12)
C27 Ge1 W1 144.65(16)
C1 Ge1 W1 50.71(14)
O1 C1 C2 111.0(5)
O1 C1 W1 118.3(4)
C2 C1 W1 130.5(4)
O1 C1 Ge1 50.9(3)
C2 C1 Ge1 159.7(4)
W1 C1 Ge1 68.72(16)
C1 O1 Ge1 97.5(3)
C3 C2 C7 118.8(5)
C3 C2 C1 122.3(5)
C7 C2 C1 118.9(5)
C2 C3 C4 120.8(6)
C2 C3 H3 119.6
C4 C3 H3 119.6
C5 C4 C3 119.7(6)
C5 C4 H4 120.2
C3 C4 H4 120.2
C4 C5 C6 120.6(6)
C4 C5 H5 119.7
C6 C5 H5 119.7
C5 C6 C7 119.7(6)
C5 C6 H6 120.2
C7 C6 H6 120.2
C6 C7 C2 120.4(6)
C6 C7 H7 119.8
C2 C7 H7 119.8
O2 C8 C9 112.1(5)
O2 C8 H8 109.2
C9 C8 H8 109.2
O2 C8 H8A 109.2
C9 C8 H8A 109.2
H8 C8 H8A 107.9
C8 O2 Ge1 119.7(3)
C14 C9 C10 118.6(6)
C14 C9 C8 122.5(5)
C10 C9 C8 118.9(6)
C11 C10 C9 119.9(6)
C11 C10 H10 120.1
C9 C10 H10 120.1
C12 C11 C10 120.2(6)
C12 C11 H11 119.9
C10 C11 H11 119.9
C13 C12 C11 120.1(6)
C13 C12 H12 119.9
C11 C12 H12 119.9
C12 C13 C14 120.1(6)
C12 C13 H13 119.9
C14 C13 H13 119.9
C9 C14 C13 121.0(6)
C9 C14 H14 119.5
C13 C14 H14 119.5
O3 C15 W1 177.8(6)
O4 C16 W1 169.4(5)
C18 C17 C21 108.0(5)
C18 C17 C22 124.5(5)
C21 C17 C22 126.7(5)
C18 C17 W1 70.3(3)
C21 C17 W1 73.1(3)
C22 C17 W1 130.2(4)
C17 C18 C19 108.1(5)
C17 C18 C23 126.6(6)
C19 C18 C23 124.6(6)
C17 C18 W1 74.7(3)
C19 C18 W1 70.4(3)
C23 C18 W1 128.2(4)
C20 C19 C18 107.8(5)
C20 C19 C24 124.6(6)
C18 C19 C24 126.8(6)
C20 C19 W1 74.4(3)
C18 C19 W1 73.7(3)
C24 C19 W1 125.6(4)
C19 C20 C21 108.2(5)
C19 C20 C25 126.4(6)
C21 C20 C25 124.9(6)
C19 C20 W1 69.9(3)
C21 C20 W1 74.6(3)
C25 C20 W1 127.4(4)
C17 C21 C20 107.8(5)
C17 C21 C26 127.5(5)
C20 C21 C26 123.7(6)
C17 C21 W1 72.3(3)
C20 C21 W1 70.6(3)
C26 C21 W1 131.1(4)
C17 C22 H22 109.5
C17 C22 H22A 109.5
H22 C22 H22A 109.5
C17 C22 H22B 109.5
H22 C22 H22B 109.5
H22A C22 H22B 109.5
C18 C23 H23 109.5
C18 C23 H23A 109.5
H23 C23 H23A 109.5
C18 C23 H23B 109.5
H23 C23 H23B 109.5
H23A C23 H23B 109.5
C19 C24 H24 109.5
C19 C24 H24A 109.5
H24 C24 H24A 109.5
C19 C24 H24B 109.5
H24 C24 H24B 109.5
H24A C24 H24B 109.5
C20 C25 H25 109.5
C20 C25 H25A 109.5
H25 C25 H25A 109.5
C20 C25 H25B 109.5
H25 C25 H25B 109.5
H25A C25 H25B 109.5
C21 C26 H26 109.5
C21 C26 H26A 109.5
H26 C26 H26A 109.5
C21 C26 H26B 109.5
H26 C26 H26B 109.5
H26A C26 H26B 109.5
Si1 C27 Si2 111.5(3)
Si1 C27 Si3 111.3(3)
Si2 C27 Si3 109.3(3)
Si1 C27 Ge1 105.7(3)
Si2 C27 Ge1 109.1(3)
Si3 C27 Ge1 109.8(3)
C30 Si1 C28 106.7(3)
C30 Si1 C29 104.2(3)
C28 Si1 C29 107.0(3)
C30 Si1 C27 114.6(3)
C28 Si1 C27 110.0(3)
C29 Si1 C27 113.8(3)
C31 Si2 C32 108.5(3)
C31 Si2 C33 105.2(4)
C32 Si2 C33 105.7(4)
C31 Si2 C27 111.3(3)
C32 Si2 C27 112.2(3)
C33 Si2 C27 113.5(3)
C36 Si3 C35 106.4(3)
C36 Si3 C34 104.5(3)
C35 Si3 C34 106.6(3)
C36 Si3 C27 112.8(3)
C35 Si3 C27 111.1(3)
C34 Si3 C27 114.7(3)
Si1 C28 H28 109.5
Si1 C28 H28A 109.5
H28 C28 H28A 109.5
Si1 C28 H28B 109.5
H28 C28 H28B 109.5
H28A C28 H28B 109.5
Si1 C29 H29 109.5
Si1 C29 H29A 109.5
H29 C29 H29A 109.5
Si1 C29 H29B 109.5
H29 C29 H29B 109.5
H29A C29 H29B 109.5
Si1 C30 H30 109.5
Si1 C30 H30A 109.5
H30 C30 H30A 109.5
Si1 C30 H30B 109.5
H30 C30 H30B 109.5
H30A C30 H30B 109.5
Si2 C31 H31 109.5
Si2 C31 H31A 109.5
H31 C31 H31A 109.5
Si2 C31 H31B 109.5
H31 C31 H31B 109.5
H31A C31 H31B 109.5
Si2 C32 H32 109.5
Si2 C32 H32A 109.5
H32 C32 H32A 109.5
Si2 C32 H32B 109.5
H32 C32 H32B 109.5
H32A C32 H32B 109.5
Si2 C33 H33 109.5
Si2 C33 H33A 109.5
H33 C33 H33A 109.5
Si2 C33 H33B 109.5
H33 C33 H33B 109.5
H33A C33 H33B 109.5
Si3 C34 H34 109.5
Si3 C34 H34A 109.5
H34 C34 H34A 109.5
Si3 C34 H34B 109.5
H34 C34 H34B 109.5
H34A C34 H34B 109.5
Si3 C35 H35 109.5
Si3 C35 H35A 109.5
H35 C35 H35A 109.5
Si3 C35 H35B 109.5
H35 C35 H35B 109.5
H35A C35 H35B 109.5
Si3 C36 H36 109.5
Si3 C36 H36A 109.5
H36 C36 H36A 109.5
Si3 C36 H36B 109.5
H36 C36 H36B 109.5
H36A C36 H36B 109.5

loop_
_geom_bond_atom_site_label_1
_geom_bond_atom_site_label_2
_geom_bond_distance
W1 C15 1.957(6)
W1 C16 1.960(7)
W1 C1 2.184(6)
W1 C19 2.303(6)
W1 C18 2.347(6)
W1 C20 2.362(6)
W1 C17 2.404(6)
W1 C21 2.414(6)
W1 Ge1 2.6295(6)
Ge1 O2 1.832(4)
Ge1 O1 1.924(4)
Ge1 C27 2.004(5)
Ge1 C1 2.458(6)
C1 O1 1.299(7)
C1 C2 1.501(8)
C2 C3 1.390(9)
C2 C7 1.399(8)
C3 C4 1.392(9)
C3 H3 0.9500
C4 C5 1.377(10)
C4 H4 0.9500
C5 C6 1.388(10)
C5 H5 0.9500
C6 C7 1.391(9)
C6 H6 0.9500
C7 H7 0.9500
C8 O2 1.401(7)
C8 C9 1.508(8)
C8 H8 0.9900
C8 H8A 0.9900
C9 C14 1.380(9)
C9 C10 1.406(9)
C10 C11 1.392(9)
C10 H10 0.9500
C11 C12 1.389(10)
C11 H11 0.9500
C12 C13 1.364(10)
C12 H12 0.9500
C13 C14 1.396(9)
C13 H13 0.9500
C14 H14 0.9500
C15 O3 1.149(8)
C16 O4 1.158(8)
C17 C18 1.431(8)
C17 C21 1.432(8)
C17 C22 1.497(8)
C18 C19 1.433(8)
C18 C23 1.498(8)
C19 C20 1.430(9)
C19 C24 1.509(8)
C20 C21 1.432(8)
C20 C25 1.500(9)
C21 C26 1.503(8)
C22 H22 0.9800
C22 H22A 0.9800
C22 H22B 0.9800
C23 H23 0.9800
C23 H23A 0.9800
C23 H23B 0.9800
C24 H24 0.9800
C24 H24A 0.9800
C24 H24B 0.9800
C25 H25 0.9800
C25 H25A 0.9800
C25 H25B 0.9800
C26 H26 0.9800
C26 H26A 0.9800
C26 H26B 0.9800
C27 Si1 1.906(6)
C27 Si2 1.909(6)
C27 Si3 1.912(6)
Si1 C30 1.870(7)
Si1 C28 1.879(7)
Si1 C29 1.885(7)
Si2 C31 1.880(7)
Si2 C32 1.889(7)
Si2 C33 1.890(7)
Si3 C36 1.874(7)
Si3 C35 1.880(7)
Si3 C34 1.882(7)
C28 H28 0.9800
C28 H28A 0.9800
C28 H28B 0.9800
C29 H29 0.9800
C29 H29A 0.9800
C29 H29B 0.9800
C30 H30 0.9800
C30 H30A 0.9800
C30 H30B 0.9800
C31 H31 0.9800
C31 H31A 0.9800
C31 H31B 0.9800
C32 H32 0.9800
C32 H32A 0.9800
C32 H32B 0.9800
C33 H33 0.9800
C33 H33A 0.9800
C33 H33B 0.9800
C34 H34 0.9800
C34 H34A 0.9800
C34 H34B 0.9800
C35 H35 0.9800
C35 H35A 0.9800
C35 H35B 0.9800
C36 H36 0.9800
C36 H36A 0.9800
C36 H36B 0.9800

loop_
_geom_torsion_atom_site_label_1
_geom_torsion_atom_site_label_2
_geom_torsion_atom_site_label_3
_geom_torsion_atom_site_label_4
_geom_torsion
C15 W1 Ge1 O2 -140.7(3)
C16 W1 Ge1 O2 147.9(2)
C1 W1 Ge1 O2 -87.1(2)
C19 W1 Ge1 O2 71.8(3)
C18 W1 Ge1 O2 4.7(3)
C20 W1 Ge1 O2 63.8(2)
C17 W1 Ge1 O2 1.2(2)
C21 W1 Ge1 O2 30.8(2)
C15 W1 Ge1 O1 -46.4(2)
C16 W1 Ge1 O1 -117.8(2)
C1 W1 Ge1 O1 7.1(2)
C19 W1 Ge1 O1 166.1(3)
C18 W1 Ge1 O1 98.9(3)
C20 W1 Ge1 O1 158.1(2)
C17 W1 Ge1 O1 95.5(2)
C21 W1 Ge1 O1 125.07(19)
C15 W1 Ge1 C27 56.5(3)
C16 W1 Ge1 C27 -14.8(3)
C1 W1 Ge1 C27 110.1(3)
C19 W1 Ge1 C27 -90.9(4)
C18 W1 Ge1 C27 -158.1(4)
C20 W1 Ge1 C27 -98.9(3)
C17 W1 Ge1 C27 -161.6(3)
C21 W1 Ge1 C27 -132.0(3)
C15 W1 Ge1 C1 -53.5(3)
C16 W1 Ge1 C1 -124.9(3)
C19 W1 Ge1 C1 159.0(3)
C18 W1 Ge1 C1 91.8(3)
C20 W1 Ge1 C1 151.0(2)
C17 W1 Ge1 C1 88.4(2)
C21 W1 Ge1 C1 118.0(2)
C15 W1 C1 O1 119.7(5)
C16 W1 C1 O1 53.9(5)
C19 W1 C1 O1 -165.3(4)
C18 W1 C1 O1 -157.7(4)
C20 W1 C1 O1 -85.7(6)
C17 W1 C1 O1 -124.4(4)
C21 W1 C1 O1 -92.0(4)
Ge1 W1 C1 O1 -11.9(4)
C15 W1 C1 C2 -56.1(5)
C16 W1 C1 C2 -121.9(5)
C19 W1 C1 C2 18.9(8)
C18 W1 C1 C2 26.5(6)
C20 W1 C1 C2 98.5(6)
C17 W1 C1 C2 59.8(5)
C21 W1 C1 C2 92.2(5)
Ge1 W1 C1 C2 172.3(6)
C15 W1 C1 Ge1 131.6(2)
C16 W1 C1 Ge1 65.8(3)
C19 W1 C1 Ge1 -153.4(4)
C18 W1 C1 Ge1 -145.83(17)
C20 W1 C1 Ge1 -73.8(4)
C17 W1 C1 Ge1 -112.55(16)
C21 W1 C1 Ge1 -80.1(2)
O2 Ge1 C1 O1 -82.4(3)
C27 Ge1 C1 O1 33.6(4)
W1 Ge1 C1 O1 166.5(4)
O2 Ge1 C1 C2 -51.9(12)
O1 Ge1 C1 C2 30.5(11)
C27 Ge1 C1 C2 64.1(12)
W1 Ge1 C1 C2 -163.0(13)
O2 Ge1 C1 W1 111.06(17)
O1 Ge1 C1 W1 -166.5(4)
C27 Ge1 C1 W1 -132.9(2)
C2 C1 O1 Ge1 -169.1(4)
W1 C1 O1 Ge1 14.3(4)
O2 Ge1 O1 C1 103.3(3)
C27 Ge1 O1 C1 -155.0(3)
W1 Ge1 O1 C1 -10.5(3)
O1 C1 C2 C3 -178.4(5)
W1 C1 C2 C3 -2.3(8)
Ge1 C1 C2 C3 156.7(9)
O1 C1 C2 C7 2.6(7)
W1 C1 C2 C7 178.6(4)
Ge1 C1 C2 C7 -22.4(15)
C7 C2 C3 C4 -0.7(9)
C1 C2 C3 C4 -179.8(6)
C2 C3 C4 C5 0.5(10)
C3 C4 C5 C6 0.1(11)
C4 C5 C6 C7 -0.6(10)
C5 C6 C7 C2 0.3(10)
C3 C2 C7 C6 0.3(9)
C1 C2 C7 C6 179.4(6)
C9 C8 O2 Ge1 -173.4(4)
O1 Ge1 O2 C8 -34.8(4)
C27 Ge1 O2 C8 -140.7(4)
C1 Ge1 O2 C8 -3.2(4)
W1 Ge1 O2 C8 49.3(4)
O2 C8 C9 C14 12.3(8)
O2 C8 C9 C10 -166.5(5)
C14 C9 C10 C11 -0.7(9)
C8 C9 C10 C11 178.1(6)
C9 C10 C11 C12 -0.2(10)
C10 C11 C12 C13 1.3(10)
C11 C12 C13 C14 -1.3(10)
C10 C9 C14 C13 0.7(10)
C8 C9 C14 C13 -178.1(6)
C12 C13 C14 C9 0.3(10)
C16 W1 C15 O3 -42(15)
C1 W1 C15 O3 -165(15)
C19 W1 C15 O3 43(15)
C18 W1 C15 O3 78(15)
C20 W1 C15 O3 31(15)
C17 W1 C15 O3 101(15)
C21 W1 C15 O3 78(15)
Ge1 W1 C15 O3 -118(15)
C15 W1 C16 O4 74(3)
C1 W1 C16 O4 140(3)
C19 W1 C16 O4 -23(3)
C18 W1 C16 O4 -8(4)
C20 W1 C16 O4 -59(3)
C17 W1 C16 O4 -43(4)
C21 W1 C16 O4 -75(3)
Ge1 W1 C16 O4 -168(3)
C15 W1 C17 C18 -41.8(4)
C16 W1 C17 C18 61.8(5)
C1 W1 C17 C18 -120.7(3)
C19 W1 C17 C18 37.9(3)
C20 W1 C17 C18 79.9(4)
C21 W1 C17 C18 116.8(5)
Ge1 W1 C17 C18 176.9(3)
C15 W1 C17 C21 -158.6(3)
C16 W1 C17 C21 -55.1(5)
C1 W1 C17 C21 122.4(4)
C19 W1 C17 C21 -79.0(4)
C18 W1 C17 C21 -116.8(5)
C20 W1 C17 C21 -36.9(3)
Ge1 W1 C17 C21 60.1(4)
C15 W1 C17 C22 77.2(6)
C16 W1 C17 C22 -179.2(5)
C1 W1 C17 C22 -1.7(6)
C19 W1 C17 C22 156.9(6)
C18 W1 C17 C22 119.0(7)
C20 W1 C17 C22 -161.0(6)
C21 W1 C17 C22 -124.1(7)
Ge1 W1 C17 C22 -64.0(6)
C21 C17 C18 C19 1.0(6)
C22 C17 C18 C19 171.3(5)
W1 C17 C18 C19 -62.9(4)
C21 C17 C18 C23 -169.7(6)
C22 C17 C18 C23 0.6(9)
W1 C17 C18 C23 126.5(6)
C21 C17 C18 W1 63.8(4)
C22 C17 C18 W1 -125.9(6)
C15 W1 C18 C17 143.7(4)
C16 W1 C18 C17 -142.5(4)
C1 W1 C18 C17 70.1(4)
C19 W1 C18 C17 -116.1(5)
C20 W1 C18 C17 -77.7(4)
C21 W1 C18 C17 -36.6(3)
Ge1 W1 C18 C17 -5.5(5)
C15 W1 C18 C19 -100.1(4)
C16 W1 C18 C19 -26.3(4)
C1 W1 C18 C19 -173.8(3)
C20 W1 C18 C19 38.4(3)
C17 W1 C18 C19 116.1(5)
C21 W1 C18 C19 79.5(4)
Ge1 W1 C18 C19 110.6(4)
C15 W1 C18 C23 19.0(6)
C16 W1 C18 C23 92.8(6)
C1 W1 C18 C23 -54.7(6)
C19 W1 C18 C23 119.1(7)
C20 W1 C18 C23 157.5(6)
C17 W1 C18 C23 -124.8(7)
C21 W1 C18 C23 -161.4(6)
Ge1 W1 C18 C23 -130.3(5)
C17 C18 C19 C20 -1.5(6)
C23 C18 C19 C20 169.3(6)
W1 C18 C19 C20 -67.2(4)
C17 C18 C19 C24 -171.7(6)
C23 C18 C19 C24 -0.8(10)
W1 C18 C19 C24 122.7(6)
C17 C18 C19 W1 65.7(4)
C23 C18 C19 W1 -123.5(6)
C15 W1 C19 C20 -164.0(4)
C16 W1 C19 C20 -88.5(4)
C1 W1 C19 C20 126.0(5)
C18 W1 C19 C20 114.3(5)
C17 W1 C19 C20 77.3(4)
C21 W1 C19 C20 36.7(3)
Ge1 W1 C19 C20 -13.1(5)
C15 W1 C19 C18 81.7(4)
C16 W1 C19 C18 157.2(4)
C1 W1 C19 C18 11.7(6)
C20 W1 C19 C18 -114.3(5)
C17 W1 C19 C18 -37.0(3)
C21 W1 C19 C18 -77.6(4)
Ge1 W1 C19 C18 -127.4(3)
C15 W1 C19 C24 -42.3(6)
C16 W1 C19 C24 33.2(5)
C1 W1 C19 C24 -112.3(6)
C18 W1 C19 C24 -124.0(7)
C20 W1 C19 C24 121.7(7)
C17 W1 C19 C24 -160.9(6)
C21 W1 C19 C24 158.4(6)
Ge1 W1 C19 C24 108.6(5)
C18 C19 C20 C21 1.5(7)
C24 C19 C20 C21 171.9(5)
W1 C19 C20 C21 -65.2(4)
C18 C19 C20 C25 -171.0(6)
C24 C19 C20 C25 -0.6(10)
W1 C19 C20 C25 122.2(6)
C18 C19 C20 W1 66.8(4)
C24 C19 C20 W1 -122.8(6)
C15 W1 C20 C19 20.9(5)
C16 W1 C20 C19 89.2(4)
C1 W1 C20 C19 -126.4(5)
C18 W1 C20 C19 -38.6(3)
C17 W1 C20 C19 -80.0(4)
C21 W1 C20 C19 -116.5(5)
Ge1 W1 C20 C19 171.8(3)
C15 W1 C20 C21 137.4(4)
C16 W1 C20 C21 -154.3(4)
C1 W1 C20 C21 -9.8(6)
C19 W1 C20 C21 116.5(5)
C18 W1 C20 C21 77.9(4)
C17 W1 C20 C21 36.6(3)
Ge1 W1 C20 C21 -71.6(3)
C15 W1 C20 C25 -100.1(6)
C16 W1 C20 C25 -31.9(6)
C1 W1 C20 C25 112.6(6)
C19 W1 C20 C25 -121.0(7)
C18 W1 C20 C25 -159.7(6)
C17 W1 C20 C25 159.0(6)
C21 W1 C20 C25 122.4(7)
Ge1 W1 C20 C25 50.8(6)
C18 C17 C21 C20 0.0(6)
C22 C17 C21 C20 -170.0(6)
W1 C17 C21 C20 62.0(4)
C18 C17 C21 C26 169.2(6)
C22 C17 C21 C26 -0.8(10)
W1 C17 C21 C26 -128.8(6)
C18 C17 C21 W1 -62.0(4)
C22 C17 C21 W1 128.0(6)
C19 C20 C21 C17 -0.9(6)
C25 C20 C21 C17 171.8(6)
W1 C20 C21 C17 -63.1(4)
C19 C20 C21 C26 -170.7(5)
C25 C20 C21 C26 2.0(9)
W1 C20 C21 C26 127.1(6)
C19 C20 C21 W1 62.2(4)
C25 C20 C21 W1 -125.1(6)
C15 W1 C21 C17 37.7(6)
C16 W1 C21 C17 146.1(4)
C1 W1 C21 C17 -68.3(4)
C19 W1 C21 C17 79.4(4)
C18 W1 C21 C17 37.1(3)
C20 W1 C21 C17 117.0(5)
Ge1 W1 C21 C17 -127.8(3)
C15 W1 C21 C20 -79.3(6)
C16 W1 C21 C20 29.2(4)
C1 W1 C21 C20 174.7(3)
C19 W1 C21 C20 -37.6(4)
C18 W1 C21 C20 -79.9(4)
C17 W1 C21 C20 -117.0(5)
Ge1 W1 C21 C20 115.3(3)
C15 W1 C21 C26 162.5(5)
C16 W1 C21 C26 -89.1(6)
C1 W1 C21 C26 56.5(6)
C19 W1 C21 C26 -155.8(6)
C18 W1 C21 C26 161.9(7)
C20 W1 C21 C26 -118.2(7)
C17 W1 C21 C26 124.8(7)
Ge1 W1 C21 C26 -3.0(6)
O2 Ge1 C27 Si1 -52.1(3)
O1 Ge1 C27 Si1 -152.2(2)
C1 Ge1 C27 Si1 -169.6(2)
W1 Ge1 C27 Si1 112.0(2)
O2 Ge1 C27 Si2 -172.2(2)
O1 Ge1 C27 Si2 87.7(3)
C1 Ge1 C27 Si2 70.3(4)
W1 Ge1 C27 Si2 -8.0(4)
O2 Ge1 C27 Si3 68.0(3)
O1 Ge1 C27 Si3 -32.0(3)
C1 Ge1 C27 Si3 -49.4(4)
W1 Ge1 C27 Si3 -127.8(2)
Si2 C27 Si1 C30 -157.3(3)
Si3 C27 Si1 C30 -35.0(4)
Ge1 C27 Si1 C30 84.3(3)
Si2 C27 Si1 C28 82.4(4)
Si3 C27 Si1 C28 -155.2(3)
Ge1 C27 Si1 C28 -36.0(4)
Si2 C27 Si1 C29 -37.6(4)
Si3 C27 Si1 C29 84.8(4)
Ge1 C27 Si1 C29 -156.0(3)
Si1 C27 Si2 C31 -39.7(4)
Si3 C27 Si2 C31 -163.2(3)
Ge1 C27 Si2 C31 76.7(4)
Si1 C27 Si2 C32 -161.4(3)
Si3 C27 Si2 C32 75.1(4)
Ge1 C27 Si2 C32 -45.0(4)
Si1 C27 Si2 C33 78.8(4)
Si3 C27 Si2 C33 -44.7(4)
Ge1 C27 Si2 C33 -164.8(4)
Si1 C27 Si3 C36 -162.0(3)
Si2 C27 Si3 C36 -38.4(4)
Ge1 C27 Si3 C36 81.3(4)
Si1 C27 Si3 C35 -42.5(4)
Si2 C27 Si3 C35 81.1(4)
Ge1 C27 Si3 C35 -159.3(3)
Si1 C27 Si3 C34 78.4(4)
Si2 C27 Si3 C34 -157.9(3)
Ge1 C27 Si3 C34 -38.3(4)
